data_2007762
loop_
_publ_author_name
'Baudoux, Guy'
'Norberg, Bernadette'
'Wouters, Johan'
'Defr\`ere, Laurent'
'Krief, Alain'
'Evrard, Guy'

_publ_section_title
;
 <i>cis</i>-4,6-Dimethyl-2-phenyl-1,3-diselenane
;
_journal_issue 10
_journal_name_full 'Acta Crystallographica Section C'
_journal_page_first 1505
_journal_page_last 1507
_journal_paper_doi 10.1107/S0108270198004235
_journal_volume 54
_journal_year 1998
_chemical_formula_moiety 'C12 H16 Se2'
_chemical_formula_sum 'C12 H16 Se2'
_chemical_formula_weight 318.17
_chemical_name_systematic
;
 2-phenyl-cis-4,6-dimethyl-1,3-diselenane
;
_space_group_IT_number 61
_symmetry_cell_setting orthorhombic
_symmetry_space_group_name_Hall '-P 2ac 2ab'
_symmetry_space_group_name_H-M 'P b c a'
_audit_creation_method SHELXL-97
_cell_angle_alpha 90.000(5)
_cell_angle_beta 90.000(5)
_cell_angle_gamma 90.000(5)
_cell_formula_units_Z 8
_cell_length_a 8.582(5)
_cell_length_b 9.609(5)
_cell_length_c 31.213(5)
_cell_measurement_reflns_used 25
_cell_measurement_temperature 292(2)
_cell_measurement_theta_max 50
_cell_measurement_theta_min 40
_cell_volume 2574(2)
_computing_cell_refinement 'CAD-4 EXPRESS'
_computing_data_collection 'CAD-4 EXPRESS (Enraf-Nonius, 1992)'
_computing_data_reduction 'HELENA (Spek, 1997)'
_computing_molecular_graphics 'PLATON (Spek, 1990)'
_computing_publication_material SHELXL97
_computing_structure_refinement 'SHELXL97 (Sheldrick, 1997a)'
_computing_structure_solution 'SHELXS97 (Sheldrick, 1997b)'
_diffrn_ambient_temperature 292(2)
_diffrn_measured_fraction_theta_full 0.870
_diffrn_measured_fraction_theta_max 0.870
_diffrn_measurement_device_type 'Enraf-Nonius CAD-4'
_diffrn_measurement_method '\w/2\q scans'
_diffrn_radiation_monochromator graphite
_diffrn_radiation_source 'fine-focus sealed tube'
_diffrn_radiation_type CuK\a
_diffrn_radiation_wavelength 1.54178
_diffrn_reflns_av_R_equivalents 0.0438
_diffrn_reflns_av_sigmaI/netI 0.0388
_diffrn_reflns_limit_h_max 6
_diffrn_reflns_limit_h_min -10
_diffrn_reflns_limit_k_max 0
_diffrn_reflns_limit_k_min -11
_diffrn_reflns_limit_l_max 0
_diffrn_reflns_limit_l_min -38
_diffrn_reflns_number 3079
_diffrn_reflns_theta_full 71.94
_diffrn_reflns_theta_max 71.94
_diffrn_reflns_theta_min 2.83
_diffrn_standards_decay_% 16.4
_diffrn_standards_interval_time 60
_diffrn_standards_number 3
_exptl_absorpt_coefficient_mu 6.865
_exptl_absorpt_correction_T_max 0.508
_exptl_absorpt_correction_T_min 0.227
_exptl_absorpt_correction_type analytical
_exptl_absorpt_process_details 'PLATON (Spek, 1990)'
_exptl_crystal_colour 'transparent colourless'
_exptl_crystal_density_diffrn 1.642
_exptl_crystal_density_method 'not measured'
_exptl_crystal_description 'hexagonal prism'
_exptl_crystal_F_000 1248
_exptl_crystal_size_max 0.39
_exptl_crystal_size_mid 0.19
_exptl_crystal_size_min 0.12
_refine_diff_density_max 0.442
_refine_diff_density_min -0.466
_refine_ls_extinction_coef 0.0055(2)
_refine_ls_extinction_method 'SHELXL97 (Sheldrick, 1997a)'
_refine_ls_goodness_of_fit_ref 1.077
_refine_ls_hydrogen_treatment constr
_refine_ls_matrix_type full
_refine_ls_number_parameters 130
_refine_ls_number_reflns 2522
_refine_ls_number_restraints 0
_refine_ls_restrained_S_all 1.077
_refine_ls_R_factor_all 0.0415
_refine_ls_R_factor_gt 0.0371
_refine_ls_shift/su_max 0.000
_refine_ls_shift/su_mean 0.000
_refine_ls_structure_factor_coef Fsqd
_refine_ls_weighting_details 'w=1/[\s^2^(Fo^2^)+(0.0601P)^2^+1.0789P] where P=(Fo^2^+2Fc^2^)/3'
_refine_ls_weighting_scheme calc
_refine_ls_wR_factor_ref 0.1025
_reflns_number_gt 2276
_reflns_number_total 2522
_reflns_threshold_expression I>2\s(I)
_cod_data_source_file sk1184.cif
_cod_data_source_block sk1184
_cod_depositor_comments
;
The following automatic conversions were performed:

'_refine_ls_weighting_scheme' value 'calc
w=1/[\s^2^(Fo^2^)+(0.0601P)^2^+1.0789P] where P=(Fo^2^+2Fc^2^)/3' was
changed to 'calc'. New tag '_refine_ls_weighting_details' was
created. The value of the new tag was set to
'w=1/[\s^2^(Fo^2^)+(0.0601P)^2^+1.0789P] where P=(Fo^2^+2Fc^2^)/3'.

Automatic conversion script
Id: cif_fix_values 3143 2015-03-26 13:38:13Z robertas 
;
_cod_database_code 2007762

loop_
_symmetry_equiv_pos_as_xyz
'x, y, z'
'-x+1/2, -y, z+1/2'
'x+1/2, -y+1/2, -z'
'-x, y+1/2, -z+1/2'
'-x, -y, -z'
'x-1/2, y, -z-1/2'
'-x-1/2, y-1/2, z'
'x, -y-1/2, z-1/2'

loop_
_atom_site_label
_atom_site_fract_x
_atom_site_fract_y
_atom_site_fract_z
_atom_site_U_iso_or_equiv
_atom_site_adp_type
_atom_site_calc_flag
_atom_site_refinement_flags
_atom_site_occupancy
_atom_site_disorder_assembly
_atom_site_disorder_group
_atom_site_type_symbol
Se1 0.36978(4) 0.09218(3) 0.147690(10) 0.05440(17) Uani d . 1 . . Se
C2 0.1660(3) 0.1687(3) 0.13328(9) 0.0489(6) Uani d . 1 . . C
H2 0.1722 0.2705 0.1336 0.059 Uiso calc R 1 . . H
Se3 0.09183(4) 0.10772(4) 0.076720(10) 0.06258(18) Uani d . 1 . . Se
C4 0.2710(4) 0.1613(3) 0.04145(10) 0.0608(7) Uani d . 1 . . C
H4 0.2827 0.2627 0.0428 0.073 Uiso calc R 1 . . H
C5 0.4224(4) 0.0951(3) 0.05552(10) 0.0569(7) Uani d . 1 . . C
H5A 0.4057 -0.0043 0.0583 0.068 Uiso calc R 1 . . H
H5B 0.4988 0.1088 0.0330 0.068 Uiso calc R 1 . . H
C6 0.4907(4) 0.1482(4) 0.09706(10) 0.0617(7) Uani d . 1 . . C
H6 0.4949 0.2501 0.0960 0.074 Uiso calc R 1 . . H
C7 0.2289(5) 0.1209(5) -0.00421(11) 0.0866(12) Uani d . 1 . . C
H7A 0.2153 0.0218 -0.0059 0.130 Uiso calc R 1 . . H
H7B 0.3110 0.1489 -0.0232 0.130 Uiso calc R 1 . . H
H7C 0.1337 0.1663 -0.0123 0.130 Uiso calc R 1 . . H
C8 0.6542(5) 0.0929(6) 0.10507(16) 0.1036(18) Uani d . 1 . . C
H8A 0.7209 0.1191 0.0817 0.155 Uiso calc R 1 . . H
H8B 0.6509 -0.0068 0.1072 0.155 Uiso calc R 1 . . H
H8C 0.6939 0.1312 0.1313 0.155 Uiso calc R 1 . . H
C9 0.0527(3) 0.1221(3) 0.16706(9) 0.0488(6) Uani d . 1 . . C
C10 -0.0117(4) 0.2164(3) 0.19539(9) 0.0588(7) Uani d . 1 . . C
H10 0.0143 0.3101 0.1933 0.071 Uiso calc R 1 . . H
C11 -0.1147(4) 0.1729(4) 0.22702(11) 0.0688(9) Uani d . 1 . . C
H11 -0.1568 0.2375 0.2460 0.083 Uiso calc R 1 . . H
C12 -0.1548(4) 0.0347(4) 0.23047(11) 0.0720(9) Uani d . 1 . . C
H12 -0.2248 0.0058 0.2514 0.086 Uiso calc R 1 . . H
C13 -0.0898(5) -0.0608(4) 0.20245(12) 0.0722(9) Uani d . 1 . . C
H13 -0.1161 -0.1544 0.2046 0.087 Uiso calc R 1 . . H
C14 0.0140(4) -0.0174(3) 0.17138(10) 0.0618(7) Uani d . 1 . . C
H14 0.0585 -0.0827 0.1531 0.074 Uiso calc R 1 . . H

loop_
_atom_site_aniso_label
_atom_site_aniso_U_11
_atom_site_aniso_U_22
_atom_site_aniso_U_33
_atom_site_aniso_U_12
_atom_site_aniso_U_13
_atom_site_aniso_U_23
Se1 0.0498(2) 0.0595(2) 0.0539(2) 0.00074(12) -0.00191(13) -0.00023(12)
C2 0.0501(14) 0.0437(13) 0.0530(14) 0.0031(11) 0.0055(12) -0.0011(11)
Se3 0.0464(2) 0.0874(3) 0.0540(2) 0.00179(15) -0.00121(13) -0.00104(14)
C4 0.0649(18) 0.0618(17) 0.0559(15) 0.0078(15) 0.0076(14) 0.0040(13)
C5 0.0482(16) 0.0647(18) 0.0577(16) 0.0022(12) 0.0066(13) -0.0048(13)
C6 0.0483(16) 0.0714(19) 0.0655(17) -0.0093(14) 0.0048(14) -0.0091(14)
C7 0.080(3) 0.129(3) 0.0509(16) 0.021(2) 0.0005(18) 0.0046(19)
C8 0.0400(17) 0.180(6) 0.091(3) 0.003(2) -0.0031(19) -0.030(3)
C9 0.0463(14) 0.0500(14) 0.0500(13) 0.0034(11) 0.0024(11) -0.0023(11)
C10 0.0684(19) 0.0510(15) 0.0569(15) 0.0095(13) 0.0089(14) -0.0017(12)
C11 0.073(2) 0.077(2) 0.0566(16) 0.0152(17) 0.0132(15) -0.0019(15)
C12 0.068(2) 0.090(2) 0.0584(17) -0.0045(18) 0.0149(15) 0.0092(17)
C13 0.077(2) 0.0643(18) 0.076(2) -0.0166(17) 0.0130(18) 0.0027(16)
C14 0.0671(19) 0.0527(15) 0.0656(16) -0.0033(14) 0.0124(15) -0.0072(13)

loop_
_atom_type_symbol
_atom_type_description
_atom_type_scat_dispersion_real
_atom_type_scat_dispersion_imag
_atom_type_scat_source
C C 0.0181 0.0091 'International Tables Vol C Tables 4.2.6.8 and 6.1.1.4'
H H 0.0000 0.0000 'International Tables Vol C Tables 4.2.6.8 and 6.1.1.4'
Se Se -0.7943 1.1372 'International Tables Vol C Tables 4.2.6.8 and 6.1.1.4'

loop_
_geom_angle_atom_site_label_1
_geom_angle_atom_site_label_2
_geom_angle_atom_site_label_3
_geom_angle
_geom_angle_publ_flag
C2 Se1 C6 100.64(13) yes
C9 C2 Se1 107.82(19) ?
C9 C2 Se3 109.4(2) ?
Se1 C2 Se3 112.65(13) yes
C9 C2 H2 109.0 ?
Se1 C2 H2 109.0 ?
Se3 C2 H2 109.0 ?
C4 Se3 C2 99.91(13) yes
C5 C4 C7 111.6(3) ?
C5 C4 Se3 113.6(2) yes
C7 C4 Se3 105.8(3) ?
C5 C4 H4 108.5 ?
C7 C4 H4 108.5 ?
Se3 C4 H4 108.5 ?
C6 C5 C4 116.1(3) yes
C6 C5 H5A 108.3 ?
C4 C5 H5A 108.3 ?
C6 C5 H5B 108.3 ?
C4 C5 H5B 108.3 ?
H5A C5 H5B 107.4 ?
C5 C6 C8 112.4(3) ?
C5 C6 Se1 113.1(2) yes
C8 C6 Se1 105.0(3) ?
C5 C6 H6 108.7 ?
C8 C6 H6 108.7 ?
Se1 C6 H6 108.7 ?
C4 C7 H7A 109.5 ?
C4 C7 H7B 109.5 ?
H7A C7 H7B 109.5 ?
C4 C7 H7C 109.5 ?
H7A C7 H7C 109.5 ?
H7B C7 H7C 109.5 ?
C6 C8 H8A 109.5 ?
C6 C8 H8B 109.5 ?
H8A C8 H8B 109.5 ?
C6 C8 H8C 109.5 ?
H8A C8 H8C 109.5 ?
H8B C8 H8C 109.5 ?
C10 C9 C14 118.4(3) ?
C10 C9 C2 120.8(3) ?
C14 C9 C2 120.7(3) ?
C9 C10 C11 120.8(3) ?
C9 C10 H10 119.6 ?
C11 C10 H10 119.6 ?
C12 C11 C10 120.3(3) ?
C12 C11 H11 119.8 ?
C10 C11 H11 119.8 ?
C11 C12 C13 119.3(3) ?
C11 C12 H12 120.3 ?
C13 C12 H12 120.3 ?
C14 C13 C12 120.2(3) ?
C14 C13 H13 119.9 ?
C12 C13 H13 119.9 ?
C13 C14 C9 120.9(3) ?
C13 C14 H14 119.5 ?
C9 C14 H14 119.5 ?

loop_
_geom_bond_atom_site_label_1
_geom_bond_atom_site_label_2
_geom_bond_site_symmetry_2
_geom_bond_distance
_geom_bond_publ_flag
Se1 C2 . 1.950(3) yes
Se1 C6 . 1.966(3) yes
C2 C9 . 1.502(4) ?
C2 Se3 . 1.966(3) yes
C2 H2 . 0.9800 ?
Se3 C4 . 1.960(3) yes
C4 C5 . 1.512(4) yes
C4 C7 . 1.521(5) ?
C4 H4 . 0.9800 ?
C5 C6 . 1.511(4) yes
C5 H5A . 0.9700 ?
C5 H5B . 0.9700 ?
C6 C8 . 1.521(5) ?
C6 H6 . 0.9800 ?
C7 H7A . 0.9600 ?
C7 H7B . 0.9600 ?
C7 H7C . 0.9600 ?
C8 H8A . 0.9600 ?
C8 H8B . 0.9600 ?
C8 H8C . 0.9600 ?
C9 C10 . 1.381(4) ?
C9 C14 . 1.388(4) ?
C10 C11 . 1.390(5) ?
C10 H10 . 0.9300 ?
C11 C12 . 1.375(6) ?
C11 H11 . 0.9300 ?
C12 C13 . 1.385(5) ?
C12 H12 . 0.9300 ?
C13 C14 . 1.381(5) ?
C13 H13 . 0.9300 ?
C14 H14 . 0.9300 ?

loop_
_geom_torsion_atom_site_label_1
_geom_torsion_atom_site_label_2
_geom_torsion_atom_site_label_3
_geom_torsion_atom_site_label_4
_geom_torsion
_geom_torsion_publ_flag
C6 Se1 C2 C9 174.20(19) ?
C6 Se1 C2 Se3 53.42(17) yes
C9 C2 Se3 C4 -173.35(19) ?
Se1 C2 Se3 C4 -53.47(17) yes
C2 Se3 C4 C5 57.7(2) yes
C2 Se3 C4 C7 -179.5(2) ?
C7 C4 C5 C6 169.2(3) ?
Se3 C4 C5 C6 -71.2(3) yes
C4 C5 C6 C8 -171.0(3) ?
C4 C5 C6 Se1 70.4(3) yes
C2 Se1 C6 C5 -57.1(3) yes
C2 Se1 C6 C8 -180.0(3) ?
Se1 C2 C9 C10 111.7(3) ?
Se3 C2 C9 C10 -125.5(3) ?
Se1 C2 C9 C14 -66.4(3) ?
Se3 C2 C9 C14 56.4(3) ?
C14 C9 C10 C11 -1.0(5) ?
C2 C9 C10 C11 -179.1(3) ?
C9 C10 C11 C12 -0.3(5) ?
C10 C11 C12 C13 0.9(6) ?
C11 C12 C13 C14 -0.1(6) ?
C12 C13 C14 C9 -1.2(6) ?
C10 C9 C14 C13 1.8(5) ?
C2 C9 C14 C13 179.8(3) ?
